data_2226253
loop_
_publ_author_name
'Ro\,sca, Sorin'
'Olaru, Marian'
'Ra\,t, Ciprian I.'
'Silvestru, Cristian'

_publ_section_title
;
 3,5-Dibromo-2',3',4',5',6'-pentamethyl-1,1'-biphenyl
;
_journal_coeditor_code PK2243
_journal_issue 6
_journal_name_full 'Acta Crystallographica Section E'
_journal_page_first o1248
_journal_paper_doi 10.1107/S1600536810015308
_journal_volume 66
_journal_year 2010
_chemical_formula_iupac 'C17 H18 Br2'
_chemical_formula_moiety 'C17 H18 Br2'
_chemical_formula_sum 'C17 H18 Br2'
_chemical_formula_weight 382.13
_chemical_melting_point_gt 451
_chemical_melting_point_lt 450
_chemical_name_systematic
;
3,5-Dibromo-2',3',4',5',6'-pentamethyl-1,1'-biphenyl
;
_space_group_IT_number 14
_symmetry_cell_setting monoclinic
_symmetry_space_group_name_Hall '-P 2yn'
_symmetry_space_group_name_H-M 'P 1 21/n 1'
_atom_sites_solution_hydrogens geom
_atom_sites_solution_primary direct
_atom_sites_solution_secondary difmap
_audit_creation_method 'WinGX routine CIF_UPDATE'
_cell_angle_alpha 90
_cell_angle_beta 94.613(9)
_cell_angle_gamma 90
_cell_formula_units_Z 4
_cell_length_a 9.011(5)
_cell_length_b 14.065(8)
_cell_length_c 12.387(7)
_cell_measurement_reflns_used 2189
_cell_measurement_temperature 297(2)
_cell_measurement_theta_max 22.4
_cell_measurement_theta_min 2.7
_cell_volume 1564.8(15)
_computing_cell_refinement 'SAINT-Plus (Bruker, 2001)'
_computing_data_collection 'SMART (Bruker, 2000)'
_computing_data_reduction 'SAINT-Plus (Bruker, 2001)'
_computing_molecular_graphics 'DIAMOND (Brandenburg, 2009)'
_computing_publication_material 'publCIF (Westrip, 2010) and PLATON (Spek, 2009)'
_computing_structure_refinement 'SHELXL97 (Sheldrick, 2008)'
_computing_structure_solution 'SHELXS97 (Sheldrick, 2008)'
_diffrn_ambient_temperature 297(2)
_diffrn_measured_fraction_theta_full 0.999
_diffrn_measured_fraction_theta_max 0.999
_diffrn_measurement_device_type 'Bruker SMART APEX CCD area-detector'
_diffrn_measurement_method '\f and \w'
_diffrn_radiation_monochromator graphite
_diffrn_radiation_source 'fine-focus sealed tube'
_diffrn_radiation_type MoK\a
_diffrn_radiation_wavelength 0.71073
_diffrn_reflns_av_R_equivalents 0.127
_diffrn_reflns_limit_h_max 10
_diffrn_reflns_limit_h_min -10
_diffrn_reflns_limit_k_max 16
_diffrn_reflns_limit_k_min -16
_diffrn_reflns_limit_l_max 14
_diffrn_reflns_limit_l_min -14
_diffrn_reflns_number 10702
_diffrn_reflns_theta_full 25.0
_diffrn_reflns_theta_max 25.0
_diffrn_reflns_theta_min 2.19
_diffrn_standards_number 0
_exptl_absorpt_coefficient_mu 5.17
_exptl_absorpt_correction_T_max 0.316
_exptl_absorpt_correction_T_min 0.265
_exptl_absorpt_correction_type multi-scan
_exptl_absorpt_process_details '(SADABS; Bruker, 2000)'
_exptl_crystal_colour colourless
_exptl_crystal_density_diffrn 1.622
_exptl_crystal_density_method 'not measured'
_exptl_crystal_description blocks
_exptl_crystal_F_000 760
_exptl_crystal_size_max 0.35
_exptl_crystal_size_mid 0.32
_exptl_crystal_size_min 0.29
_refine_diff_density_max 0.67
_refine_diff_density_min -0.53
_refine_ls_extinction_coef 0.0150(15)
_refine_ls_extinction_method '(SHELXL97; Sheldrick, 2008)'
_refine_ls_goodness_of_fit_ref 0.94
_refine_ls_hydrogen_treatment constr
_refine_ls_matrix_type full
_refine_ls_number_parameters 178
_refine_ls_number_reflns 2760
_refine_ls_number_restraints 0
_refine_ls_restrained_S_all 0.939
_refine_ls_R_factor_all 0.115
_refine_ls_R_factor_gt 0.057
_refine_ls_shift/su_max 0.001
_refine_ls_shift/su_mean 0
_refine_ls_structure_factor_coef Fsqd
_refine_ls_weighting_details 'calc w=1/[\s^2^(Fo^2^)+(0.0001P)^2^] where P=(Fo^2^+2Fc^2^)/3'
_refine_ls_weighting_scheme calc
_refine_ls_wR_factor_ref 0.150
_reflns_number_gt 1588
_reflns_number_total 2760
_reflns_threshold_expression >2\s(I)
_cod_data_source_file pk2243.cif
_cod_data_source_block I
_cod_original_sg_symbol_H-M 'P 21/n'
_cod_database_code 2226253
_cod_database_fobs_code 2226253

loop_
_symmetry_equiv_pos_as_xyz
'x, y, z'
'-x+1/2, y+1/2, -z+1/2'
'-x, -y, -z'
'x-1/2, -y-1/2, z-1/2'

loop_
_atom_site_type_symbol
_atom_site_label
_atom_site_fract_x
_atom_site_fract_y
_atom_site_fract_z
_atom_site_U_iso_or_equiv
_atom_site_adp_type
_atom_site_calc_flag
_atom_site_refinement_flags
_atom_site_occupancy
_atom_site_disorder_assembly
_atom_site_disorder_group
Br Br1 1.08347(7) 0.76924(6) 0.65316(7) 0.0714(4) Uani d . 1 . .
Br Br2 0.65525(8) 1.06226(5) 0.62304(8) 0.0736(4) Uani d . 1 . .
C C1 0.8834(7) 0.8091(5) 0.6463(5) 0.0440(16) Uani d . 1 . .
C C2 0.8516(6) 0.9036(5) 0.6407(5) 0.0498(17) Uani d . 1 . .
H H2 0.9275 0.9485 0.6415 0.06 Uiso calc R 1 . .
C C3 0.7030(7) 0.9318(4) 0.6337(5) 0.0473(16) Uani d . 1 . .
C C4 0.5917(6) 0.8654(4) 0.6332(4) 0.0376(15) Uani d . 1 . .
H H4 0.4928 0.885 0.6279 0.045 Uiso calc R 1 . .
C C5 0.6246(6) 0.7700(4) 0.6404(5) 0.0392(15) Uani d . 1 . .
C C6 0.7720(6) 0.7427(4) 0.6455(5) 0.0428(15) Uani d . 1 . .
H H6 0.7962 0.6784 0.6483 0.051 Uiso calc R 1 . .
C C7 0.5039(6) 0.6982(4) 0.6411(5) 0.0394(15) Uani d . 1 . .
C C8 0.4465(6) 0.6539(4) 0.5448(5) 0.0445(16) Uani d . 1 . .
C C9 0.3389(6) 0.5839(4) 0.5454(6) 0.0468(17) Uani d . 1 . .
C C10 0.2872(7) 0.5553(5) 0.6454(7) 0.0544(18) Uani d . 1 . .
C C11 0.3451(7) 0.5992(5) 0.7412(6) 0.0484(17) Uani d . 1 . .
C C12 0.4511(6) 0.6700(4) 0.7391(5) 0.0444(16) Uani d . 1 . .
C C13 0.5038(7) 0.6859(5) 0.4388(5) 0.0609(19) Uani d . 1 . .
H H13A 0.5304 0.6312 0.3981 0.091 Uiso calc R 1 . .
H H13B 0.5898 0.7255 0.4535 0.091 Uiso calc R 1 . .
H H13C 0.4276 0.7211 0.3976 0.091 Uiso calc R 1 . .
C C14 0.2779(8) 0.5413(5) 0.4401(6) 0.067(2) Uani d . 1 . .
H H14A 0.2468 0.5912 0.3904 0.101 Uiso calc R 1 . .
H H14B 0.1942 0.5016 0.4522 0.101 Uiso calc R 1 . .
H H14C 0.3536 0.5039 0.4101 0.101 Uiso calc R 1 . .
C C15 0.1694(8) 0.4811(6) 0.6491(8) 0.086(3) Uani d . 1 . .
H H15A 0.1919 0.4406 0.7106 0.129 Uiso calc R 1 . .
H H15B 0.1659 0.4437 0.584 0.129 Uiso calc R 1 . .
H H15C 0.0747 0.5111 0.6549 0.129 Uiso calc R 1 . .
C C16 0.2841(9) 0.5705(6) 0.8452(7) 0.084(3) Uani d . 1 . .
H H16A 0.3278 0.6092 0.9031 0.126 Uiso calc R 1 . .
H H16B 0.3073 0.5049 0.8599 0.126 Uiso calc R 1 . .
H H16C 0.178 0.5789 0.8392 0.126 Uiso calc R 1 . .
C C17 0.5056(8) 0.7204(5) 0.8418(6) 0.065(2) Uani d . 1 . .
H H17A 0.4264 0.7581 0.8668 0.097 Uiso calc R 1 . .
H H17B 0.5877 0.7609 0.8279 0.097 Uiso calc R 1 . .
H H17C 0.5374 0.6744 0.896 0.097 Uiso calc R 1 . .

loop_
_atom_site_aniso_label
_atom_site_aniso_U_11
_atom_site_aniso_U_22
_atom_site_aniso_U_33
_atom_site_aniso_U_12
_atom_site_aniso_U_13
_atom_site_aniso_U_23
Br1 0.0413(5) 0.1017(7) 0.0722(6) 0.0182(4) 0.0113(4) -0.0009(5)
Br2 0.0704(6) 0.0468(5) 0.1041(8) 0.0015(4) 0.0105(5) -0.0050(4)
C1 0.041(3) 0.054(4) 0.038(4) 0.012(3) 0.011(3) -0.001(3)
C2 0.037(4) 0.073(5) 0.042(4) -0.011(3) 0.016(3) -0.005(4)
C3 0.042(4) 0.053(4) 0.048(4) 0.001(3) 0.009(3) -0.005(3)
C4 0.035(3) 0.046(4) 0.032(4) 0.007(3) 0.008(3) 0.000(3)
C5 0.040(3) 0.049(4) 0.030(3) 0.001(3) 0.011(3) 0.000(3)
C6 0.044(4) 0.045(4) 0.040(4) 0.011(3) 0.006(3) -0.002(3)
C7 0.040(3) 0.040(3) 0.039(4) 0.003(3) 0.009(3) -0.002(3)
C8 0.044(4) 0.048(4) 0.041(4) 0.009(3) 0.006(3) -0.002(3)
C9 0.030(3) 0.051(4) 0.059(5) 0.006(3) 0.002(3) -0.006(3)
C10 0.043(4) 0.050(4) 0.072(6) 0.007(3) 0.013(4) 0.012(4)
C11 0.042(4) 0.056(4) 0.050(5) 0.015(3) 0.022(3) 0.008(4)
C12 0.038(3) 0.054(4) 0.043(4) 0.006(3) 0.011(3) -0.004(3)
C13 0.070(5) 0.068(5) 0.046(5) -0.005(4) 0.016(4) -0.002(4)
C14 0.061(4) 0.071(5) 0.068(6) -0.006(4) -0.001(4) -0.020(4)
C15 0.060(5) 0.088(6) 0.113(8) -0.023(4) 0.024(5) 0.012(5)
C16 0.067(5) 0.110(7) 0.080(6) -0.005(5) 0.036(5) 0.016(5)
C17 0.077(5) 0.071(5) 0.048(5) 0.006(4) 0.019(4) -0.006(4)

loop_
_atom_type_symbol
_atom_type_description
_atom_type_scat_dispersion_real
_atom_type_scat_dispersion_imag
_atom_type_scat_source
C C 0.0033 0.0016 'International Tables Vol C Tables 4.2.6.8 and 6.1.1.4'
H H 0 0 'International Tables Vol C Tables 4.2.6.8 and 6.1.1.4'
Br Br -0.2901 2.4595 'International Tables Vol C Tables 4.2.6.8 and 6.1.1.4'

loop_
_geom_angle_atom_site_label_1
_geom_angle_atom_site_label_2
_geom_angle_atom_site_label_3
_geom_angle_site_symmetry_1
_geom_angle_site_symmetry_3
_geom_angle
_geom_angle_publ_flag
C2 C1 C6 . . 121.0(6) ?
C2 C1 Br1 . . 119.3(5) ?
C6 C1 Br1 . . 119.7(5) ?
C1 C2 C3 . . 118.6(6) ?
C1 C2 H2 . . 120.7 ?
C3 C2 H2 . . 120.7 ?
C4 C3 C2 . . 120.4(6) ?
C4 C3 Br2 . . 120.0(5) ?
C2 C3 Br2 . . 119.6(5) ?
C3 C4 C5 . . 120.7(6) ?
C3 C4 H4 . . 119.6 ?
C5 C4 H4 . . 119.6 ?
C4 C5 C6 . . 118.4(6) ?
C4 C5 C7 . . 120.6(5) ?
C6 C5 C7 . . 121.0(5) ?
C1 C6 C5 . . 120.9(6) ?
C1 C6 H6 . . 119.6 ?
C5 C6 H6 . . 119.6 ?
C12 C7 C8 . . 118.9(6) ?
C12 C7 C5 . . 120.0(6) ?
C8 C7 C5 . . 121.0(6) ?
C9 C8 C7 . . 121.4(6) ?
C9 C8 C13 . . 120.2(6) ?
C7 C8 C13 . . 118.4(6) ?
C8 C9 C10 . . 119.2(6) ?
C8 C9 C14 . . 119.2(7) ?
C10 C9 C14 . . 121.6(6) ?
C11 C10 C9 . . 119.3(6) ?
C11 C10 C15 . . 120.1(7) ?
C9 C10 C15 . . 120.7(7) ?
C12 C11 C10 . . 120.9(6) ?
C12 C11 C16 . . 120.9(7) ?
C10 C11 C16 . . 118.2(7) ?
C11 C12 C7 . . 120.4(6) ?
C11 C12 C17 . . 120.2(6) ?
C7 C12 C17 . . 119.3(6) ?
C8 C13 H13A . . 109.5 ?
C8 C13 H13B . . 109.5 ?
H13A C13 H13B . . 109.5 ?
C8 C13 H13C . . 109.5 ?
H13A C13 H13C . . 109.5 ?
H13B C13 H13C . . 109.5 ?
C9 C14 H14A . . 109.5 ?
C9 C14 H14B . . 109.5 ?
H14A C14 H14B . . 109.5 ?
C9 C14 H14C . . 109.5 ?
H14A C14 H14C . . 109.5 ?
H14B C14 H14C . . 109.5 ?
C10 C15 H15A . . 109.5 ?
C10 C15 H15B . . 109.5 ?
H15A C15 H15B . . 109.5 ?
C10 C15 H15C . . 109.5 ?
H15A C15 H15C . . 109.5 ?
H15B C15 H15C . . 109.5 ?
C11 C16 H16A . . 109.5 ?
C11 C16 H16B . . 109.5 ?
H16A C16 H16B . . 109.5 ?
C11 C16 H16C . . 109.5 ?
H16A C16 H16C . . 109.5 ?
H16B C16 H16C . . 109.5 ?
C12 C17 H17A . . 109.5 ?
C12 C17 H17B . . 109.5 ?
H17A C17 H17B . . 109.5 ?
C12 C17 H17C . . 109.5 ?
H17A C17 H17C . . 109.5 ?
H17B C17 H17C . . 109.5 ?

loop_
_geom_bond_atom_site_label_1
_geom_bond_atom_site_label_2
_geom_bond_site_symmetry_2
_geom_bond_distance
_geom_bond_publ_flag
Br1 C1 . 1.883(6) ?
Br2 C3 . 1.887(6) ?
C1 C2 . 1.361(8) ?
C1 C6 . 1.370(8) ?
C2 C3 . 1.392(8) ?
C2 H2 . 0.93 ?
C3 C4 . 1.370(8) ?
C4 C5 . 1.376(8) ?
C4 H4 . 0.93 ?
C5 C6 . 1.379(7) ?
C5 C7 . 1.484(8) ?
C6 H6 . 0.93 ?
C7 C12 . 1.397(8) ?
C7 C8 . 1.408(8) ?
C8 C9 . 1.382(8) ?
C8 C13 . 1.517(9) ?
C9 C10 . 1.417(10) ?
C9 C14 . 1.499(9) ?
C10 C11 . 1.401(10) ?
C10 C15 . 1.491(9) ?
C11 C12 . 1.381(8) ?
C11 C16 . 1.496(10) ?
C12 C17 . 1.504(9) ?
C13 H13A . 0.96 ?
C13 H13B . 0.96 ?
C13 H13C . 0.96 ?
C14 H14A . 0.96 ?
C14 H14B . 0.96 ?
C14 H14C . 0.96 ?
C15 H15A . 0.96 ?
C15 H15B . 0.96 ?
C15 H15C . 0.96 ?
C16 H16A . 0.96 ?
C16 H16B . 0.96 ?
C16 H16C . 0.96 ?
C17 H17A . 0.96 ?
C17 H17B . 0.96 ?
C17 H17C . 0.96 ?

loop_
_geom_torsion_atom_site_label_1
_geom_torsion_atom_site_label_2
_geom_torsion_atom_site_label_3
_geom_torsion_atom_site_label_4
_geom_torsion_site_symmetry_1
_geom_torsion_site_symmetry_2
_geom_torsion_site_symmetry_3
_geom_torsion_site_symmetry_4
_geom_torsion
_geom_torsion_publ_flag
C6 C1 C2 C3 . . . . -0.2(9) ?
Br1 C1 C2 C3 . . . . 178.9(5) ?
C1 C2 C3 C4 . . . . 0.4(9) ?
C1 C2 C3 Br2 . . . . -178.8(5) ?
C2 C3 C4 C5 . . . . 0.5(9) ?
Br2 C3 C4 C5 . . . . 179.7(4) ?
C3 C4 C5 C6 . . . . -1.6(8) ?
C3 C4 C5 C7 . . . . 179.3(6) ?
C2 C1 C6 C5 . . . . -0.9(9) ?
Br1 C1 C6 C5 . . . . -180.0(4) ?
C4 C5 C6 C1 . . . . 1.8(9) ?
C7 C5 C6 C1 . . . . -179.1(6) ?
C4 C5 C7 C12 . . . . -89.5(7) ?
C6 C5 C7 C12 . . . . 91.4(7) ?
C4 C5 C7 C8 . . . . 94.0(7) ?
C6 C5 C7 C8 . . . . -85.0(7) ?
C12 C7 C8 C9 . . . . 0.5(9) ?
C5 C7 C8 C9 . . . . 177.0(5) ?
C12 C7 C8 C13 . . . . 179.5(5) ?
C5 C7 C8 C13 . . . . -4.0(8) ?
C7 C8 C9 C10 . . . . -1.0(9) ?
C13 C8 C9 C10 . . . . -180.0(6) ?
C7 C8 C9 C14 . . . . 177.9(5) ?
C13 C8 C9 C14 . . . . -1.0(9) ?
C8 C9 C10 C11 . . . . 0.6(9) ?
C14 C9 C10 C11 . . . . -178.3(6) ?
C8 C9 C10 C15 . . . . 179.0(6) ?
C14 C9 C10 C15 . . . . 0.1(9) ?
C9 C10 C11 C12 . . . . 0.2(9) ?
C15 C10 C11 C12 . . . . -178.2(6) ?
C9 C10 C11 C16 . . . . 177.5(6) ?
C15 C10 C11 C16 . . . . -0.9(9) ?
C10 C11 C12 C7 . . . . -0.8(9) ?
C16 C11 C12 C7 . . . . -178.0(6) ?
C10 C11 C12 C17 . . . . 176.4(6) ?
C16 C11 C12 C17 . . . . -0.8(9) ?
C8 C7 C12 C11 . . . . 0.4(9) ?
C5 C7 C12 C11 . . . . -176.1(5) ?
C8 C7 C12 C17 . . . . -176.8(5) ?
C5 C7 C12 C17 . . . . 6.7(8) ?

loop_
_cod_related_entry_id
_cod_related_entry_database
_cod_related_entry_code
1 ChemSpider 24744979
